data_7247263
loop_
_publ_author_name
'Mukherjee, Aparajita'
'Datta, Sayanti'
'Richmond, Michael G.'
'Bhattacharya, Samaresh'

_publ_section_title
;
 Ruthenium complexes of 1,4-diazabutadiene ligands with a cis-RuCl2 moiety
 for catalytic acceptorless dehydrogenation of alcohols: DFT evidence of
 chemically non-innocent ligand participation
;
_journal_issue 36
_journal_name_full 'RSC Advances'
_journal_page_first 25660
_journal_page_last 25672
_journal_paper_doi 10.1039/D3RA04750D
_journal_volume 13
_journal_year 2023
_chemical_formula_moiety 'C32 H29 Cl2 N4 O4 Ru'
_chemical_formula_sum 'C32 H32 Cl2 N4 O4 Ru'
_chemical_formula_weight 708.605
_space_group_crystal_system triclinic
_space_group_IT_number 2
_space_group_name_Hall '-P 1'
_space_group_name_H-M_alt 'P -1'
_symmetry_Int_Tables_number 2
_audit_creation_date 2023-07-04
_audit_creation_method
;
Olex2 1.5-alpha
(compiled 2023.03.06 svn.rbb2c1857 for OlexSys, GUI svn.r6748)
;
_audit_update_record
;
2023-07-11 deposited with the CCDC.	2023-08-07 downloaded from the CCDC.
;
_cell_angle_alpha 108.633(2)
_cell_angle_beta 92.763(2)
_cell_angle_gamma 94.144(3)
_cell_formula_units_Z 2
_cell_length_a 10.4958(4)
_cell_length_b 13.5516(5)
_cell_length_c 13.8771(5)
_cell_measurement_reflns_used 220
_cell_measurement_temperature 273(2)
_cell_measurement_theta_max 27.56
_cell_measurement_theta_min 1.55
_cell_volume 1860.14(12)
_computing_molecular_graphics 'Olex2 1.5-alpha (Dolomanov et al., 2009)'
_computing_publication_material 'Olex2 1.5-alpha (Dolomanov et al., 2009)'
_computing_structure_refinement 'olex2.refine 1.5-alpha (Bourhis et al., 2015)'
_diffrn_ambient_temperature 273.15
_diffrn_measured_fraction_theta_full 0.9970
_diffrn_measured_fraction_theta_max 0.9857
_diffrn_measurement_device_type 'CCD area detector'
_diffrn_measurement_method 'phi and omega scans'
_diffrn_radiation_type 'Mo K\a'
_diffrn_radiation_wavelength 0.71073
_diffrn_reflns_av_R_equivalents 0.0671
_diffrn_reflns_av_unetI/netI 0.0820
_diffrn_reflns_Laue_measured_fraction_full 0.9970
_diffrn_reflns_Laue_measured_fraction_max 0.9857
_diffrn_reflns_limit_h_max 13
_diffrn_reflns_limit_h_min -13
_diffrn_reflns_limit_k_max 17
_diffrn_reflns_limit_k_min -17
_diffrn_reflns_limit_l_max 18
_diffrn_reflns_limit_l_min -17
_diffrn_reflns_number 29175
_diffrn_reflns_point_group_measured_fraction_full 0.9970
_diffrn_reflns_point_group_measured_fraction_max 0.9857
_diffrn_reflns_theta_full 25.2417
_diffrn_reflns_theta_max 27.56
_diffrn_reflns_theta_min 1.55
_exptl_absorpt_coefficient_mu 0.601
_exptl_absorpt_correction_T_max 0.9843
_exptl_absorpt_correction_T_min 0.8789
_exptl_absorpt_correction_type multi-scan
_exptl_crystal_colour blue
_exptl_crystal_colour_primary blue
_exptl_crystal_density_diffrn 1.265
_exptl_crystal_density_method 'not measured'
_exptl_crystal_description Block
_exptl_crystal_F_000 722.501
_exptl_crystal_size_max 0.18
_exptl_crystal_size_mid 0.14
_exptl_crystal_size_min 0.12
_refine_diff_density_max 2.2998
_refine_diff_density_min -1.1771
_refine_diff_density_rms 0.1617
_refine_ls_d_res_high 0.7680
_refine_ls_d_res_low 13.1123
_refine_ls_goodness_of_fit_ref 1.0270
_refine_ls_hydrogen_treatment constr
_refine_ls_matrix_type full
_refine_ls_number_constraints 52
_refine_ls_number_parameters 394
_refine_ls_number_reflns 8468
_refine_ls_number_restraints 0
_refine_ls_restrained_S_all 1.0270
_refine_ls_R_factor_all 0.1183
_refine_ls_R_factor_gt 0.0660
_refine_ls_shift/su_max 0.0010
_refine_ls_shift/su_mean 0.0000
_refine_ls_structure_factor_coef Fsqd
_refine_ls_weighting_details 'w=1/[\s^2^(Fo^2^)+(0.1188P)^2^] where P=(Fo^2^+2Fc^2^)/3'
_refine_ls_weighting_scheme calc
_refine_ls_wR_factor_gt 0.1658
_refine_ls_wR_factor_ref 0.2153
_reflns_Friedel_coverage 0.0
_reflns_limit_h_max 13
_reflns_limit_h_min -13
_reflns_limit_k_max 16
_reflns_limit_k_min -17
_reflns_limit_l_max 18
_reflns_limit_l_min 0
_reflns_number_gt 4593
_reflns_number_total 8468
_reflns_threshold_expression I>=2u(I)
_cod_data_source_file d3ra04750d2.cif
_cod_data_source_block SB_AM_15FP-1
_cod_original_formula_sum 'C32 H32 Cl2 N4 O4 Ru1'
_cod_database_code 7247263
_olex2_refinement_description
;
1. Fixed Uiso
 At 1.2 times of:
  All C(H) groups
 At 1.5 times of:
  All C(H,H,H) groups
2. Others
 Fixed Sof: C34(0.33333) C33(0.33333) C15(0.33333)
3.a Aromatic/amide H refined with riding coordinates:
 C18(H18), C17(H17), C20(H20), C21(H21), C23(H23), C24(H24), C30(H30),
 C29(H29), C27(H27), C26(H26), C1(H1), C2(H2), C10(H10), C11(H11), C13(H13),
 C14(H14), C4(H4), C8(H8), C7(H7), C5(H5)
3.b Idealised Me refined as rotating group:
 C31(H31a,H31b,H31c), C16(H16a,H16b,H16c), C32(H32a,H32b,H32c)
;
_olex2_submission_special_instructions 'No special instructions were received'

loop_
_space_group_symop_id
_space_group_symop_operation_xyz
1 x,y,z
2 -x,-y,-z

loop_
_atom_site_label
_atom_site_type_symbol
_atom_site_fract_x
_atom_site_fract_y
_atom_site_fract_z
_atom_site_U_iso_or_equiv
_atom_site_adp_type
_atom_site_occupancy
_atom_site_refinement_flags_posn
_atom_site_refinement_flags_occupancy
Ru1 Ru 0.48790(4) 0.01876(4) 0.25825(3) 0.0516(2) Uani 1.000000 . .
Cl2 Cl 0.41571(15) 0.16327(12) 0.21157(10) 0.0630(4) Uani 1.000000 . .
Cl1 Cl 0.28723(13) -0.00692(13) 0.32718(10) 0.0623(4) Uani 1.000000 . .
O3 O 0.5251(5) -0.5231(4) 0.1081(4) 0.0838(14) Uani 1.000000 . .
O4 O 0.5403(6) 0.5123(4) 0.6553(3) 0.0918(15) Uani 1.000000 . .
N1 N 0.6558(5) 0.0312(3) 0.1915(3) 0.0521(11) Uani 1.000000 . .
O2 O -0.0270(5) -0.2768(4) -0.0866(4) 0.0999(16) Uani 1.000000 . .
N4 N 0.5640(4) 0.1030(4) 0.4036(3) 0.0503(11) Uani 1.000000 . .
N3 N 0.5587(4) -0.0963(4) 0.3062(3) 0.0483(11) Uani 1.000000 . .
C19 C 0.5508(6) -0.2055(4) 0.2508(4) 0.0553(14) Uani 1.000000 . .
N2 N 0.4382(4) -0.0762(4) 0.1104(3) 0.0533(11) Uani 1.000000 . .
C18 C 0.6255(5) 0.0471(5) 0.4485(4) 0.0589(15) Uani 1.000000 . .
H18 H 0.6682(5) 0.0769(5) 0.5128(4) 0.0707(18) Uiso 1.000000 R .
C17 C 0.6237(5) -0.0606(5) 0.3946(4) 0.0573(14) Uani 1.000000 . .
H17 H 0.6672(5) -0.1046(5) 0.4212(4) 0.0688(17) Uiso 1.000000 R .
C20 C 0.6595(6) -0.2593(5) 0.2320(5) 0.0665(17) Uani 1.000000 . .
H20 H 0.7409(6) -0.2242(5) 0.2511(5) 0.080(2) Uiso 1.000000 R .
C21 C 0.6438(7) -0.3649(5) 0.1847(5) 0.0751(19) Uani 1.000000 . .
H21 H 0.7160(7) -0.4017(5) 0.1729(5) 0.090(2) Uiso 1.000000 R .
C22 C 0.5249(7) -0.4188(5) 0.1538(5) 0.0651(16) Uani 1.000000 . .
C23 C 0.4196(6) -0.3640(5) 0.1722(5) 0.0657(16) Uani 1.000000 . .
H23 H 0.3384(6) -0.3993(5) 0.1524(5) 0.0789(19) Uiso 1.000000 R .
C24 C 0.4314(6) -0.2577(5) 0.2192(5) 0.0619(15) Uani 1.000000 . .
H24 H 0.3589(6) -0.2212(5) 0.2297(5) 0.0743(19) Uiso 1.000000 R .
C31 C 0.4065(8) -0.5823(6) 0.0906(7) 0.101(2) Uani 1.000000 . .
H31a H 0.363(3) -0.565(3) 0.1524(13) 0.151(4) Uiso 1.000000 GR .
H31b H 0.355(2) -0.567(3) 0.039(3) 0.151(4) Uiso 1.000000 GR .
H31c H 0.4194(8) -0.6554(6) 0.069(4) 0.151(4) Uiso 1.000000 GR .
C25 C 0.5585(6) 0.2103(5) 0.4621(4) 0.0560(14) Uani 1.000000 . .
C30 C 0.4436(6) 0.2531(5) 0.4659(4) 0.0657(16) Uani 1.000000 . .
H30 H 0.3724(6) 0.2149(5) 0.4249(4) 0.0788(19) Uiso 1.000000 R .
C29 C 0.4340(7) 0.3531(5) 0.5307(5) 0.0704(17) Uani 1.000000 . .
H29 H 0.3551(7) 0.3807(5) 0.5351(5) 0.084(2) Uiso 1.000000 R .
C28 C 0.5405(8) 0.4132(5) 0.5896(5) 0.0717(18) Uani 1.000000 . .
C27 C 0.6552(7) 0.3696(6) 0.5828(5) 0.0774(19) Uani 1.000000 . .
H27 H 0.7272(7) 0.4085(6) 0.6220(5) 0.093(2) Uiso 1.000000 R .
C26 C 0.6659(6) 0.2689(5) 0.5188(4) 0.0644(16) Uani 1.000000 . .
H26 H 0.7447(6) 0.2410(5) 0.5141(4) 0.0772(19) Uiso 1.000000 R .
C32 C 0.4212(9) 0.5585(6) 0.6684(6) 0.100(3) Uani 1.000000 . .
C1 C 0.6510(6) -0.0307(5) 0.0964(4) 0.0583(15) Uani 1.000000 . .
H1 H 0.7232(6) -0.0365(5) 0.0594(4) 0.0699(18) Uiso 1.000000 R .
C2 C 0.5330(6) -0.0883(5) 0.0519(4) 0.0587(15) Uani 1.000000 . .
H2 H 0.5237(6) -0.1324(5) -0.0154(4) 0.0704(18) Uiso 1.000000 R .
C9 C 0.3177(5) -0.1291(5) 0.0649(4) 0.0538(14) Uani 1.000000 . .
C10 C 0.2101(6) -0.0750(5) 0.0844(4) 0.0611(15) Uani 1.000000 . .
H10 H 0.2158(6) -0.0075(5) 0.1306(4) 0.0733(18) Uiso 1.000000 R .
C11 C 0.0926(6) -0.1233(6) 0.0338(5) 0.0697(17) Uani 1.000000 . .
H11 H 0.0198(6) -0.0872(6) 0.0454(5) 0.084(2) Uiso 1.000000 R .
C12 C 0.0836(7) -0.2238(6) -0.0332(5) 0.0738(18) Uani 1.000000 . .
C13 C 0.1913(7) -0.2777(5) -0.0505(5) 0.0792(19) Uani 1.000000 . .
H13 H 0.1846(7) -0.3461(5) -0.0948(5) 0.095(2) Uiso 1.000000 R .
C14 C 0.3078(6) -0.2313(5) -0.0029(5) 0.0665(16) Uani 1.000000 . .
H14 H 0.3802(6) -0.2677(5) -0.0156(5) 0.0799(19) Uiso 1.000000 R .
C16 C -0.1390(8) -0.2230(7) -0.0758(9) 0.135(4) Uani 1.000000 . .
H16a H -0.168(4) -0.214(5) -0.009(2) 0.203(6) Uiso 1.000000 GR .
H16b H -0.120(2) -0.156(3) -0.084(6) 0.203(6) Uiso 1.000000 GR .
H16c H -0.205(3) -0.263(3) -0.127(4) 0.203(6) Uiso 1.000000 GR .
C3 C 0.7673(6) 0.0955(5) 0.2385(4) 0.0599(15) Uani 1.000000 . .
C4 C 0.7607(7) 0.2005(6) 0.2751(5) 0.0797(19) Uani 1.000000 . .
H4 H 0.6824(7) 0.2282(6) 0.2732(5) 0.096(2) Uiso 1.000000 R .
C5 C 0.8697(10) 0.2652(7) 0.3147(6) 0.102(3) Uani 1.000000 . .
C6 C 0.9870(10) 0.2226(10) 0.3167(6) 0.111(3) Uani 1.000000 . .
O1 O 1.1144(9) 0.2772(7) 0.3581(6) 0.167(3) Uani 1.000000 . .
C15 C 1.165(2) 0.354(2) 0.3480(19) 0.083(6) Uiso 0.333330 . P
C7 C 0.9908(8) 0.1192(10) 0.2819(7) 0.112(3) Uani 1.000000 . .
C8 C 0.8810(7) 0.0538(7) 0.2418(6) 0.089(2) Uani 1.000000 . .
H8 H 0.8845(7) -0.0183(7) 0.2172(6) 0.107(3) Uiso 1.000000 R .
H32a H 0.392(3) 0.568(4) 0.6059(15) 0.150(4) Uiso 1.000000 GR .
H32b H 0.3590(18) 0.513(2) 0.686(4) 0.150(4) Uiso 1.000000 GR .
H32c H 0.4332(15) 0.625(2) 0.722(3) 0.150(4) Uiso 1.000000 GR .
C33 C 1.113(2) 0.3896(18) 0.3766(17) 0.071(6) Uiso 0.333330 . P
H7 H 1.0684(8) 0.0909(10) 0.2847(7) 0.135(4) Uiso 1.000000 R .
H5 H 0.8660(10) 0.3372(7) 0.3401(6) 0.122(3) Uiso 1.000000 R .
C34 C 1.055(2) 0.337(2) 0.3510(17) 0.070(6) Uiso 0.333330 . P

loop_
_atom_site_aniso_label
_atom_site_aniso_U_11
_atom_site_aniso_U_22
_atom_site_aniso_U_33
_atom_site_aniso_U_12
_atom_site_aniso_U_13
_atom_site_aniso_U_23
Ru1 0.0641(3) 0.0668(3) 0.0315(3) 0.0170(2) 0.00814(19) 0.0235(2)
Cl2 0.0909(11) 0.0677(9) 0.0377(7) 0.0270(8) 0.0061(7) 0.0228(7)
Cl1 0.0601(9) 0.0965(11) 0.0388(7) 0.0203(8) 0.0102(6) 0.0300(7)
O3 0.114(4) 0.063(3) 0.072(3) 0.018(3) 0.016(3) 0.015(3)
O4 0.144(5) 0.065(3) 0.056(3) 0.007(3) 0.007(3) 0.006(3)
N1 0.082(3) 0.055(3) 0.029(2) 0.031(2) 0.014(2) 0.021(2)
O2 0.090(4) 0.100(4) 0.101(4) -0.003(3) -0.013(3) 0.027(3)
N4 0.060(3) 0.064(3) 0.033(2) 0.007(2) 0.0033(19) 0.024(2)
N3 0.036(2) 0.086(4) 0.032(2) 0.013(2) 0.0054(17) 0.030(2)
C19 0.083(4) 0.054(4) 0.037(3) 0.013(3) 0.012(3) 0.024(3)
N2 0.072(3) 0.060(3) 0.036(2) 0.016(2) 0.006(2) 0.025(2)
C18 0.064(4) 0.079(4) 0.035(3) 0.005(3) 0.002(3) 0.022(3)
C17 0.065(4) 0.071(4) 0.043(3) 0.015(3) -0.000(3) 0.026(3)
C20 0.056(4) 0.088(5) 0.059(4) 0.012(3) 0.004(3) 0.028(4)
C21 0.099(6) 0.071(5) 0.061(4) 0.027(4) 0.015(4) 0.024(4)
C22 0.086(5) 0.071(4) 0.048(3) 0.021(4) 0.013(3) 0.027(3)
C23 0.077(4) 0.070(4) 0.051(4) 0.004(3) -0.000(3) 0.023(3)
C24 0.064(4) 0.073(4) 0.061(4) 0.015(3) 0.008(3) 0.036(3)
C31 0.122(7) 0.084(5) 0.090(6) 0.007(5) 0.017(5) 0.018(5)
C25 0.074(4) 0.066(4) 0.032(3) 0.007(3) 0.007(3) 0.021(3)
C30 0.080(4) 0.083(5) 0.037(3) 0.014(3) 0.004(3) 0.022(3)
C29 0.095(5) 0.067(4) 0.053(4) 0.018(4) 0.010(3) 0.021(3)
C28 0.112(6) 0.062(4) 0.044(3) 0.017(4) 0.013(4) 0.019(3)
C27 0.100(6) 0.078(5) 0.049(4) -0.004(4) -0.001(3) 0.016(4)
C26 0.077(4) 0.072(4) 0.045(3) 0.010(3) 0.008(3) 0.019(3)
C32 0.160(8) 0.080(5) 0.064(5) 0.055(5) 0.021(5) 0.016(4)
C1 0.076(4) 0.073(4) 0.036(3) 0.023(3) 0.019(3) 0.026(3)
C2 0.075(4) 0.067(4) 0.038(3) 0.019(3) 0.008(3) 0.019(3)
C9 0.063(4) 0.068(4) 0.037(3) 0.015(3) 0.005(3) 0.025(3)
C10 0.074(4) 0.075(4) 0.040(3) 0.014(3) 0.006(3) 0.025(3)
C11 0.069(4) 0.092(5) 0.058(4) 0.019(4) 0.008(3) 0.034(4)
C12 0.081(5) 0.086(5) 0.056(4) 0.001(4) -0.006(3) 0.028(4)
C13 0.095(5) 0.068(4) 0.064(4) 0.009(4) -0.006(4) 0.010(4)
C14 0.081(4) 0.067(4) 0.047(3) 0.019(3) -0.000(3) 0.010(3)
C16 0.081(6) 0.134(8) 0.189(12) 0.006(6) -0.025(6) 0.055(8)
C3 0.064(4) 0.077(4) 0.042(3) 0.001(3) 0.006(3) 0.024(3)
C4 0.098(6) 0.074(5) 0.066(4) 0.009(4) 0.008(4) 0.021(4)
C5 0.135(8) 0.089(6) 0.074(5) -0.034(6) 0.004(5) 0.027(5)
C6 0.095(7) 0.159(10) 0.063(5) -0.048(7) 0.007(5) 0.028(6)
O1 0.193(8) 0.181(8) 0.126(6) -0.023(7) -0.015(6) 0.061(6)
C7 0.073(6) 0.166(10) 0.081(6) -0.007(6) 0.009(4) 0.020(6)
C8 0.074(5) 0.119(7) 0.077(5) 0.025(5) 0.015(4) 0.031(5)

loop_
_atom_type_symbol
_atom_type_scat_dispersion_real
_atom_type_scat_dispersion_imag
_atom_type_scat_Cromer_Mann_a1
_atom_type_scat_Cromer_Mann_a2
_atom_type_scat_Cromer_Mann_a3
_atom_type_scat_Cromer_Mann_a4
_atom_type_scat_Cromer_Mann_b1
_atom_type_scat_Cromer_Mann_b2
_atom_type_scat_Cromer_Mann_b3
_atom_type_scat_Cromer_Mann_b4
_atom_type_scat_Cromer_Mann_c
_atom_type_scat_source
_atom_type_scat_dispersion_source
C 0.00347 0.00161 2.31000 1.02000 1.58860 0.86500 20.84390 10.20750 0.56870 51.65120 0.21560 'International Tables Volume C Table 6.1.1.4 (pp. 500-502)' 'Henke, Gullikson and Davis, At. Data and Nucl. Data Tables, 1993, 54, 2'
Cl 0.14873 0.16029 11.46040 7.19640 6.25560 1.64550 0.01040 1.16620 18.51940 47.77840 -9.55740 'International Tables Volume C Table 6.1.1.4 (pp. 500-502)' 'Henke, Gullikson and Davis, At. Data and Nucl. Data Tables, 1993, 54, 2'
H 0.00000 0.00000 0.49300 0.32291 0.14019 0.04081 10.51090 26.12570 3.14236 57.79970 0.00304 'International Tables Volume C Table 6.1.1.4 (pp. 500-502)' 'Henke, Gullikson and Davis, At. Data and Nucl. Data Tables, 1993, 54, 2'
N 0.00653 0.00323 12.21260 3.13220 2.01250 1.16630 0.00570 9.89330 28.99750 0.58260 -11.52900 'International Tables Volume C Table 6.1.1.4 (pp. 500-502)' 'Henke, Gullikson and Davis, At. Data and Nucl. Data Tables, 1993, 54, 2'
O 0.01158 0.00611 3.04850 2.28680 1.54630 0.86700 13.27710 5.70110 0.32390 32.90890 0.25080 'International Tables Volume C Table 6.1.1.4 (pp. 500-502)' 'Henke, Gullikson and Davis, At. Data and Nucl. Data Tables, 1993, 54, 2'
Ru -1.23940 0.83517 19.26740 12.91820 4.86337 1.56756 0.80852 8.43467 24.79970 94.29280 5.37874 'International Tables Volume C Table 6.1.1.4 (pp. 500-502)' 'Henke, Gullikson and Davis, At. Data and Nucl. Data Tables, 1993, 54, 2'

loop_
_geom_angle_atom_site_label_1
_geom_angle_atom_site_label_2
_geom_angle_atom_site_label_3
_geom_angle
_geom_angle_site_symmetry_1
_geom_angle_site_symmetry_3
_geom_angle_publ_flag
Cl1 Ru1 Cl2 91.26(5) . . ?
N1 Ru1 Cl2 90.12(11) . . ?
N1 Ru1 Cl1 176.08(13) . . ?
N4 Ru1 Cl2 97.55(12) . . ?
N4 Ru1 Cl1 89.00(12) . . ?
N4 Ru1 N1 94.45(17) . . ?
N3 Ru1 Cl2 175.69(13) . . ?
N3 Ru1 Cl1 90.24(11) . . ?
N3 Ru1 N1 88.64(15) . . ?
N3 Ru1 N4 78.44(17) . . ?
N2 Ru1 Cl2 88.44(12) . . ?
N2 Ru1 Cl1 97.48(13) . . ?
N2 Ru1 N1 78.89(18) . . ?
N2 Ru1 N4 171.10(17) . . ?
N2 Ru1 N3 95.37(17) . . ?
C31 O3 C22 116.7(6) . . ?
C32 O4 C28 118.3(6) . . ?
C1 N1 Ru1 112.5(4) . . ?
C3 N1 Ru1 126.2(3) . . ?
C3 N1 C1 121.3(5) . . ?
C16 O2 C12 117.8(6) . . ?
C18 N4 Ru1 113.4(4) . . ?
C25 N4 Ru1 130.6(3) . . ?
C25 N4 C18 116.1(4) . . ?
C19 N3 Ru1 127.1(3) . . ?
C17 N3 Ru1 113.4(4) . . ?
C17 N3 C19 119.3(5) . . ?
C20 C19 N3 121.7(5) . . ?
C24 C19 N3 118.0(5) . . ?
C24 C19 C20 120.2(6) . . ?
C2 N2 Ru1 113.8(4) . . ?
C9 N2 Ru1 129.5(4) . . ?
C9 N2 C2 116.7(5) . . ?
H18 C18 N4 121.7(3) . . ?
C17 C18 N4 116.7(5) . . ?
C17 C18 H18 121.7(3) . . ?
C18 C17 N3 117.6(5) . . ?
H17 C17 N3 121.2(3) . . ?
H17 C17 C18 121.2(3) . . ?
H20 C20 C19 120.9(4) . . ?
C21 C20 C19 118.2(6) . . ?
C21 C20 H20 120.9(4) . . ?
H21 C21 C20 118.8(4) . . ?
C22 C21 C20 122.4(6) . . ?
C22 C21 H21 118.8(4) . . ?
C21 C22 O3 115.3(6) . . ?
C23 C22 O3 126.4(7) . . ?
C23 C22 C21 118.3(6) . . ?
H23 C23 C22 119.4(4) . . ?
C24 C23 C22 121.2(6) . . ?
C24 C23 H23 119.4(4) . . ?
C23 C24 C19 119.7(6) . . ?
H24 C24 C19 120.1(4) . . ?
H24 C24 C23 120.1(4) . . ?
H31a C31 O3 109.5 . . ?
H31b C31 O3 109.5 . . ?
H31b C31 H31a 109.5 . . ?
H31c C31 O3 109.5 . . ?
H31c C31 H31a 109.5 . . ?
H31c C31 H31b 109.5 . . ?
C30 C25 N4 119.2(5) . . ?
C26 C25 N4 120.5(5) . . ?
C26 C25 C30 120.2(6) . . ?
H30 C30 C25 120.1(4) . . ?
C29 C30 C25 119.8(6) . . ?
C29 C30 H30 120.1(4) . . ?
H29 C29 C30 119.5(4) . . ?
C28 C29 C30 121.0(6) . . ?
C28 C29 H29 119.5(4) . . ?
C29 C28 O4 125.2(7) . . ?
C27 C28 O4 116.7(7) . . ?
C27 C28 C29 118.2(6) . . ?
H27 C27 C28 119.3(4) . . ?
C26 C27 C28 121.4(7) . . ?
C26 C27 H27 119.3(4) . . ?
C27 C26 C25 119.3(6) . . ?
H26 C26 C25 120.3(4) . . ?
H26 C26 C27 120.3(4) . . ?
H32a C32 O4 109.5 . . ?
H32b C32 O4 109.5 . . ?
H32b C32 H32a 109.5 . . ?
H32c C32 O4 109.5 . . ?
H32c C32 H32a 109.5 . . ?
H32c C32 H32b 109.5 . . ?
H1 C1 N1 120.9(3) . . ?
C2 C1 N1 118.3(5) . . ?
C2 C1 H1 120.9(3) . . ?
C1 C2 N2 116.2(5) . . ?
H2 C2 N2 121.9(3) . . ?
H2 C2 C1 121.9(3) . . ?
C10 C9 N2 118.4(5) . . ?
C14 C9 N2 121.4(5) . . ?
C14 C9 C10 120.2(6) . . ?
H10 C10 C9 120.5(4) . . ?
C11 C10 C9 118.9(6) . . ?
C11 C10 H10 120.5(4) . . ?
H11 C11 C10 119.7(4) . . ?
C12 C11 C10 120.7(6) . . ?
C12 C11 H11 119.7(4) . . ?
C11 C12 O2 124.6(7) . . ?
C13 C12 O2 115.6(7) . . ?
C13 C12 C11 119.8(6) . . ?
H13 C13 C12 119.7(4) . . ?
C14 C13 C12 120.5(7) . . ?
C14 C13 H13 119.7(4) . . ?
C13 C14 C9 119.9(6) . . ?
H14 C14 C9 120.1(4) . . ?
H14 C14 C13 120.1(4) . . ?
H16a C16 O2 109.5 . . ?
H16b C16 O2 109.5 . . ?
H16b C16 H16a 109.5 . . ?
H16c C16 O2 109.5 . . ?
H16c C16 H16a 109.5 . . ?
H16c C16 H16b 109.5 . . ?
C4 C3 N1 118.5(6) . . ?
C8 C3 N1 120.5(6) . . ?
C8 C3 C4 120.8(7) . . ?
H4 C4 C3 120.2(4) . . ?
C5 C4 C3 119.6(8) . . ?
C5 C4 H4 120.2(6) . . ?
C6 C5 C4 119.7(8) . . ?
H5 C5 C4 120.1(6) . . ?
H5 C5 C6 120.1(6) . . ?
O1 C6 C5 128.6(11) . . ?
C7 C6 C5 119.6(8) . . ?
C7 C6 O1 111.7(11) . . ?
C34 C6 C5 88.1(12) . . ?
C34 C6 O1 41.6(8) . . ?
C34 C6 C7 151.4(13) . . ?
C15 O1 C6 129.5(16) . . ?
C33 O1 C6 110.5(14) . . ?
C33 O1 C15 32.8(13) . . ?
C34 O1 C6 74.2(17) . . ?
C34 O1 C15 61.9(18) . . ?
C34 O1 C33 36.4(13) . . ?
C33 C15 O1 94(3) . . ?
C34 C15 O1 55.1(17) . . ?
C34 C15 C33 48(2) . . ?
C8 C7 C6 120.8(9) . . ?
H7 C7 C6 119.6(6) . . ?
H7 C7 C8 119.6(6) . . ?
C7 C8 C3 119.5(8) . . ?
H8 C8 C3 120.3(5) . . ?
H8 C8 C7 120.3(6) . . ?
C15 C33 O1 54(2) . . ?
C34 C33 O1 47.7(19) . . ?
C34 C33 C15 89(4) . . ?
O1 C34 C6 64.2(15) . . ?
C15 C34 C6 122(3) . . ?
C15 C34 O1 63.0(18) . . ?
C33 C34 C6 160(3) . . ?
C33 C34 O1 96(3) . . ?
C33 C34 C15 43(2) . . ?

loop_
_geom_bond_atom_site_label_1
_geom_bond_atom_site_label_2
_geom_bond_distance
_geom_bond_site_symmetry_2
_geom_bond_publ_flag
Ru1 Cl2 2.4096(14) . ?
Ru1 Cl1 2.4027(14) . ?
Ru1 N1 2.051(5) . ?
Ru1 N4 2.062(4) . ?
Ru1 N3 2.051(4) . ?
Ru1 N2 2.062(4) . ?
O3 C22 1.352(8) . ?
O3 C31 1.398(8) . ?
O4 C28 1.362(7) . ?
O4 C32 1.431(8) . ?
N1 C1 1.314(6) . ?
N1 C3 1.403(7) . ?
O2 C12 1.367(8) . ?
O2 C16 1.416(9) . ?
N4 C18 1.309(7) . ?
N4 C25 1.428(7) . ?
N3 C19 1.428(7) . ?
N3 C17 1.303(6) . ?
C19 C20 1.388(8) . ?
C19 C24 1.373(8) . ?
N2 C2 1.301(7) . ?
N2 C9 1.420(7) . ?
C18 H18 0.9300 . ?
C18 C17 1.409(8) . ?
C17 H17 0.9300 . ?
C20 H20 0.9300 . ?
C20 C21 1.364(9) . ?
C21 H21 0.9300 . ?
C21 C22 1.375(9) . ?
C22 C23 1.365(9) . ?
C23 H23 0.9300 . ?
C23 C24 1.371(8) . ?
C24 H24 0.9300 . ?
C31 H31a 0.9600 . ?
C31 H31b 0.9600 . ?
C31 H31c 0.9600 . ?
C25 C30 1.372(8) . ?
C25 C26 1.380(8) . ?
C30 H30 0.9300 . ?
C30 C29 1.380(8) . ?
C29 H29 0.9300 . ?
C29 C28 1.391(9) . ?
C28 C27 1.373(9) . ?
C27 H27 0.9300 . ?
C27 C26 1.387(8) . ?
C26 H26 0.9300 . ?
C32 H32a 0.9600 . ?
C32 H32b 0.9600 . ?
C32 H32c 0.9600 . ?
C1 H1 0.9300 . ?
C1 C2 1.416(8) . ?
C2 H2 0.9300 . ?
C9 C10 1.382(8) . ?
C9 C14 1.396(8) . ?
C10 H10 0.9300 . ?
C10 C11 1.396(8) . ?
C11 H11 0.9300 . ?
C11 C12 1.375(9) . ?
C12 C13 1.379(9) . ?
C13 H13 0.9300 . ?
C13 C14 1.368(9) . ?
C14 H14 0.9300 . ?
C16 H16a 0.9600 . ?
C16 H16b 0.9600 . ?
C16 H16c 0.9600 . ?
C3 C4 1.358(9) . ?
C3 C8 1.362(9) . ?
C4 H4 0.9300 . ?
C4 C5 1.366(10) . ?
C5 C6 1.400(12) . ?
C5 H5 0.9300 . ?
C6 O1 1.475(11) . ?
C6 C7 1.332(13) . ?
C6 C34 1.58(3) . ?
O1 C15 1.18(2) . ?
O1 C33 1.46(2) . ?
O1 C34 1.09(2) . ?
C15 C33 0.79(3) . ?
C15 C34 1.17(3) . ?
C7 C8 1.378(11) . ?
C7 H7 0.9300 . ?
C8 H8 0.9300 . ?
C33 C34 0.87(2) . ?

loop_
_geom_torsion_atom_site_label_1
_geom_torsion_atom_site_label_2
_geom_torsion_atom_site_label_3
_geom_torsion_atom_site_label_4
_geom_torsion
_geom_torsion_site_symmetry_1
_geom_torsion_site_symmetry_2
_geom_torsion_site_symmetry_3
_geom_torsion_site_symmetry_4
_geom_torsion_publ_flag
Ru1 N1 C1 C2 5.1(4) . . . . ?
Ru1 N1 C3 C4 -60.6(5) . . . . ?
Ru1 N1 C3 C8 123.3(5) . . . . ?
Ru1 N4 C18 C17 -3.7(4) . . . . ?
Ru1 N4 C25 C30 45.9(5) . . . . ?
Ru1 N4 C25 C26 -137.7(5) . . . . ?
Ru1 N3 C19 C20 123.7(4) . . . . ?
Ru1 N3 C19 C24 -58.6(4) . . . . ?
Ru1 N3 C17 C18 6.2(4) . . . . ?
Ru1 N2 C2 C1 -3.6(4) . . . . ?
Ru1 N2 C9 C10 45.2(4) . . . . ?
Ru1 N2 C9 C14 -138.6(5) . . . . ?
O3 C22 C21 C20 -179.9(5) . . . . ?
O3 C22 C23 C24 -179.9(6) . . . . ?
O4 C28 C29 C30 179.9(6) . . . . ?
O4 C28 C27 C26 179.5(5) . . . . ?
N1 C1 C2 N2 -1.1(5) . . . . ?
N1 C3 C4 C5 -175.4(6) . . . . ?
N1 C3 C8 C7 175.4(6) . . . . ?
O2 C12 C11 C10 -179.5(6) . . . . ?
O2 C12 C13 C14 178.5(6) . . . . ?
N4 C18 C17 N3 -1.7(6) . . . . ?
N4 C25 C30 C29 173.0(5) . . . . ?
N4 C25 C26 C27 -173.6(5) . . . . ?
N3 C19 C20 C21 175.6(5) . . . . ?
N3 C19 C24 C23 -175.4(5) . . . . ?
C19 C20 C21 C22 1.2(7) . . . . ?
C19 C24 C23 C22 -1.6(6) . . . . ?
N2 C9 C10 C11 174.9(5) . . . . ?
N2 C9 C14 C13 -175.8(6) . . . . ?
C20 C21 C22 C23 -0.5(8) . . . . ?
C21 C22 C23 C24 0.6(7) . . . . ?
C25 C30 C29 C28 2.6(7) . . . . ?
C25 C26 C27 C28 -1.3(7) . . . . ?
C30 C29 C28 C27 -1.1(7) . . . . ?
C29 C28 C27 C26 0.5(7) . . . . ?
C9 C10 C11 C12 1.1(6) . . . . ?
C9 C14 C13 C12 1.0(7) . . . . ?
C10 C11 C12 C13 0.2(7) . . . . ?
C11 C12 C13 C14 -1.2(8) . . . . ?
C3 C4 C5 C6 0.3(8) . . . . ?
C3 C8 C7 C6 -0.5(9) . . . . ?
C4 C5 C6 O1 -178.2(7) . . . . ?
C4 C5 C6 C7 -1.3(9) . . . . ?
C4 C5 C6 C34 171.4(11) . . . . ?
C5 C6 O1 C15 -46(2) . . . . ?
C5 C6 O1 C33 -14.3(13) . . . . ?
C5 C6 O1 C34 -15.8(15) . . . . ?
C5 C6 C7 C8 1.4(10) . . . . ?
C5 C6 C34 O1 167.7(19) . . . . ?
C5 C6 C34 C15 -165.3(16) . . . . ?
C5 C6 C34 C33 161(5) . . . . ?
C6 O1 C15 C33 64(3) . . . . ?
C6 O1 C15 C34 33(2) . . . . ?
C6 O1 C33 C15 -132(4) . . . . ?
C6 O1 C33 C34 -2(3) . . . . ?
C6 O1 C34 C15 -154(2) . . . . ?
C6 O1 C34 C33 178(2) . . . . ?
C6 C34 O1 C15 154.3(19) . . . . ?
C6 C34 O1 C33 -178(3) . . . . ?
C6 C34 C15 O1 -27(2) . . . . ?
C6 C34 C15 C33 -164(6) . . . . ?
C6 C34 C33 O1 6(6) . . . . ?
C6 C34 C33 C15 45(8) . . . . ?
O1 C15 C33 C34 -35(2) . . . . ?
O1 C15 C34 C33 136(4) . . . . ?
O1 C33 C15 C34 35(5) . . . . ?
O1 C33 C34 C15 -38(5) . . . . ?
O1 C34 C15 C33 -136(4) . . . . ?
O1 C34 C33 C15 38(3) . . . . ?

loop_
_smtbx_masks_void_nr
_smtbx_masks_void_average_x
_smtbx_masks_void_average_y
_smtbx_masks_void_average_z
_smtbx_masks_void_volume
_smtbx_masks_void_count_electrons
_smtbx_masks_void_content
1 0.000 -0.811 -0.620 464.7 101.7 '2 Toluene'
